data_1506321
loop_
_publ_author_name
'Zhao, Jun-Ling'
'Liu, Li'
'Sui, Yong'
'Liu, Yu-Liang'
'Wang, Dong'
'Chen, Yong-Jun'

_publ_section_title
;
 Catalytic and highly enantioselective Friedel-Crafts alkylation of
 aromatic ethers with trifluoropyruvate under solvent-free conditions.
;
_journal_issue 26
_journal_name_full 'Organic letters'
_journal_page_first 6127
_journal_page_last 6130
_journal_paper_doi 10.1021/ol0626037
_journal_volume 8
_journal_year 2006
_chemical_absolute_configuration ad
_chemical_formula_sum 'C18 H16 Br F3 O4'
_chemical_formula_weight 433.22
_chemical_name_systematic
; 
 ? 
;
_space_group_IT_number 19
_symmetry_cell_setting orthorhombic
_symmetry_space_group_name_Hall 'P 2ac 2ab'
_symmetry_space_group_name_H-M 'P 21 21 21'
_atom_sites_solution_hydrogens geom
_atom_sites_solution_primary direct
_atom_sites_solution_secondary difmap
_audit_creation_method SHELXL-97
_cell_angle_alpha 90.00
_cell_angle_beta 90.00
_cell_angle_gamma 90.00
_cell_formula_units_Z 4
_cell_length_a 5.9829(11)
_cell_length_b 7.2720(14)
_cell_length_c 41.691(8)
_cell_measurement_reflns_used 4869
_cell_measurement_temperature 294(2)
_cell_measurement_theta_max 26.22
_cell_measurement_theta_min 2.84
_cell_volume 1813.9(6)
_computing_cell_refinement 'Bruker SMART'
_computing_data_collection 'Bruker SMART'
_computing_data_reduction 'Bruker SAINT'
_computing_molecular_graphics 'Bruker SHELXTL'
_computing_publication_material 'Bruker SHELXTL'
_computing_structure_refinement 'SHELXL-97 (Sheldrick, 1997)'
_computing_structure_solution 'SHELXS-97 (Sheldrick, 1990)'
_diffrn_ambient_temperature 294(2)
_diffrn_measured_fraction_theta_full 0.994
_diffrn_measured_fraction_theta_max 0.994
_diffrn_measurement_device_type 'CCD area detector'
_diffrn_measurement_method 'phi and omega scans'
_diffrn_radiation_monochromator graphite
_diffrn_radiation_source 'fine-focus sealed tube'
_diffrn_radiation_type MoK\a
_diffrn_radiation_wavelength 0.71073
_diffrn_reflns_av_R_equivalents 0.0512
_diffrn_reflns_av_sigmaI/netI 0.0436
_diffrn_reflns_limit_h_max 7
_diffrn_reflns_limit_h_min -4
_diffrn_reflns_limit_k_max 8
_diffrn_reflns_limit_k_min -9
_diffrn_reflns_limit_l_max 50
_diffrn_reflns_limit_l_min -52
_diffrn_reflns_number 9970
_diffrn_reflns_theta_full 26.37
_diffrn_reflns_theta_max 26.37
_diffrn_reflns_theta_min 1.95
_exptl_absorpt_coefficient_mu 2.316
_exptl_absorpt_correction_T_max 0.6545
_exptl_absorpt_correction_T_min 0.5633
_exptl_absorpt_correction_type multi-scan
_exptl_absorpt_process_details SADABS
_exptl_crystal_colour colorless
_exptl_crystal_density_diffrn 1.586
_exptl_crystal_density_meas ?
_exptl_crystal_density_method 'not measured'
_exptl_crystal_description block
_exptl_crystal_F_000 872
_exptl_crystal_size_max 0.28
_exptl_crystal_size_mid 0.24
_exptl_crystal_size_min 0.20
_refine_diff_density_max 0.344
_refine_diff_density_min -0.731
_refine_diff_density_rms 0.069
_refine_ls_abs_structure_details 'Flack H D (1983), Acta Cryst. A39, 876-881'
_refine_ls_abs_structure_Flack 0(10)
_refine_ls_extinction_method none
_refine_ls_goodness_of_fit_ref 1.026
_refine_ls_hydrogen_treatment constr
_refine_ls_matrix_type full
_refine_ls_number_parameters 237
_refine_ls_number_reflns 2196
_refine_ls_number_restraints 0
_refine_ls_restrained_S_all 1.026
_refine_ls_R_factor_all 0.0578
_refine_ls_R_factor_gt 0.0510
_refine_ls_shift/su_max 0.001
_refine_ls_shift/su_mean 0.000
_refine_ls_structure_factor_coef Fsqd
_refine_ls_weighting_details 'calc w=1/[\s^2^(Fo^2^)+(0.1200P)^2^+1.9348P] where P=(Fo^2^+2Fc^2^)/3'
_refine_ls_weighting_scheme calc
_refine_ls_wR_factor_gt 0.1723
_refine_ls_wR_factor_ref 0.1776
_reflns_number_gt 1972
_reflns_number_total 2196
_reflns_threshold_expression >2sigma(I)
_cod_data_source_file ol0626037si20061024_015821.cif
_cod_data_source_block 60914f
_cod_depositor_comments
;
The following automatic conversions were performed:

'_symmetry_cell_setting' value 'Orthorhombic' changed to
'orthorhombic' according to
/home/saulius/struct/CIF-dictionaries/cif_core.dic dictionary named
'cif_core.dic' version 2.4.1 from
2010-06-29.

'_exptl_absorpt_correction_type' value 'MULTI-SCAN'
changed to 'multi-scan' according to
/home/saulius/struct/CIF-dictionaries/cif_core.dic dictionary named
'cif_core.dic' version 2.4.1 from
2010-06-29.

'_refine_ls_hydrogen_treatment' value 'CONSTR' changed
to 'constr' according to
/home/saulius/struct/CIF-dictionaries/cif_core.dic dictionary named
'cif_core.dic' version 2.4.1 from 2010-06-29.

Automatic conversion script
Id: cif_fix_values 1715 2011-07-08 13:25:40Z adriana 

The following automatic conversions were performed:

'_exptl_crystal_density_meas' value 'NONE' was changed to '?' - the
value is perceived as not measured.

Automatic conversion script
Id: cif_fix_values 3008 2015-01-20 13:52:24Z robertas 
;
_cod_original_sg_symbol_H-M P2(1)2(1)2(1)
_cod_database_code 1506321

loop_
_symmetry_equiv_pos_as_xyz
'x, y, z'
'-x+1/2, -y, z+1/2'
'-x, y+1/2, -z+1/2'
'x+1/2, -y+1/2, -z'

loop_
_atom_site_label
_atom_site_type_symbol
_atom_site_fract_x
_atom_site_fract_y
_atom_site_fract_z
_atom_site_U_iso_or_equiv
_atom_site_adp_type
_atom_site_occupancy
_atom_site_symmetry_multiplicity
_atom_site_calc_flag
_atom_site_refinement_flags
Br1 Br 0.02033(18) 1.07750(12) 0.99462(2) 0.0696(3) Uani 1 1 d .
F1 F 0.9122(9) -0.4757(6) 0.81736(13) 0.0703(14) Uani 1 1 d .
F2 F 0.8141(9) -0.4220(6) 0.86629(10) 0.0574(11) Uani 1 1 d .
F3 F 0.5977(7) -0.3450(6) 0.82748(10) 0.0549(11) Uani 1 1 d .
O1 O 0.4656(9) 0.3497(6) 0.91366(10) 0.0466(11) Uani 1 1 d .
O2 O 1.1414(7) -0.2056(7) 0.84962(12) 0.0457(11) Uani 1 1 d .
H2 H 1.2244 -0.1169 0.8472 0.068 Uiso 1 1 calc R
O3 O 1.1458(11) -0.0298(13) 0.79427(15) 0.094(3) Uani 1 1 d .
O4 O 0.7991(9) -0.1227(9) 0.78205(11) 0.0559(14) Uani 1 1 d .
C1 C 0.0209(12) 0.5965(9) 0.94160(17) 0.0478(15) Uani 1 1 d .
H1 H -0.0769 0.4989 0.9383 0.057 Uiso 1 1 calc R
C2 C -0.0359(12) 0.7388(10) 0.96292(16) 0.0480(15) Uani 1 1 d .
H2A H -0.1693 0.7342 0.9743 0.058 Uiso 1 1 calc R
C3 C 0.1055(12) 0.8828(8) 0.96671(15) 0.0401(14) Uani 1 1 d .
C4 C 0.3084(12) 0.8911(10) 0.95103(17) 0.0489(16) Uani 1 1 d .
H4 H 0.4051 0.9894 0.9544 0.059 Uiso 1 1 calc R
C5 C 0.3661(12) 0.7487(9) 0.92996(17) 0.0467(16) Uani 1 1 d .
H5 H 0.5011 0.7530 0.9189 0.056 Uiso 1 1 calc R
C6 C 0.2235(11) 0.6027(9) 0.92559(14) 0.0394(13) Uani 1 1 d .
C7 C 0.2803(12) 0.4566(9) 0.90126(16) 0.0457(15) Uani 1 1 d .
H7A H 0.1520 0.3777 0.8976 0.055 Uiso 1 1 calc R
H7B H 0.3215 0.5132 0.8810 0.055 Uiso 1 1 calc R
C8 C 0.5644(11) 0.2273(8) 0.89323(14) 0.0370(13) Uani 1 1 d .
C9 C 0.4997(12) 0.1901(8) 0.86217(15) 0.0431(14) Uani 1 1 d .
H9 H 0.3766 0.2508 0.8536 0.052 Uiso 1 1 calc R
C10 C 0.6132(11) 0.0651(9) 0.84361(15) 0.0401(13) Uani 1 1 d .
H10 H 0.5645 0.0407 0.8229 0.048 Uiso 1 1 calc R
C11 C 0.8013(10) -0.0255(8) 0.85563(14) 0.0337(12) Uani 1 1 d .
C12 C 0.8665(11) 0.0098(9) 0.88714(15) 0.0387(13) Uani 1 1 d .
H12 H 0.9897 -0.0506 0.8958 0.046 Uiso 1 1 calc R
C13 C 0.7502(11) 0.1327(8) 0.90538(15) 0.0377(13) Uani 1 1 d .
H13 H 0.7953 0.1542 0.9264 0.045 Uiso 1 1 calc R
C14 C 0.9317(10) -0.1682(9) 0.83521(14) 0.0363(13) Uani 1 1 d .
C15 C 0.8128(12) -0.3552(10) 0.83633(15) 0.0432(15) Uani 1 1 d .
C16 C 0.9713(12) -0.1009(10) 0.80144(17) 0.0500(16) Uani 1 1 d .
C17 C 0.8177(18) -0.0528(18) 0.74919(18) 0.080(3) Uani 1 1 d .
H17A H 0.9525 -0.0994 0.7391 0.096 Uiso 1 1 calc R
H17B H 0.8244 0.0805 0.7493 0.096 Uiso 1 1 calc R
C18 C 0.617(2) -0.1164(18) 0.7312(2) 0.095(4) Uani 1 1 d .
H18A H 0.4851 -0.0621 0.7404 0.142 Uiso 1 1 calc R
H18B H 0.6061 -0.2479 0.7325 0.142 Uiso 1 1 calc R
H18C H 0.6291 -0.0801 0.7091 0.142 Uiso 1 1 calc R

loop_
_atom_site_aniso_label
_atom_site_aniso_U_11
_atom_site_aniso_U_22
_atom_site_aniso_U_33
_atom_site_aniso_U_23
_atom_site_aniso_U_13
_atom_site_aniso_U_12
Br1 0.0895(7) 0.0606(5) 0.0586(5) -0.0238(3) 0.0011(4) 0.0176(5)
F1 0.081(3) 0.046(2) 0.083(3) -0.018(2) 0.022(3) 0.009(2)
F2 0.071(3) 0.051(2) 0.050(2) 0.0090(19) 0.003(2) -0.010(2)
F3 0.049(2) 0.055(2) 0.061(2) -0.009(2) -0.0047(19) -0.016(2)
O1 0.059(3) 0.042(2) 0.039(2) -0.0078(18) -0.002(2) 0.015(2)
O2 0.030(2) 0.058(3) 0.049(2) 0.001(2) 0.002(2) 0.004(2)
O3 0.058(3) 0.161(8) 0.064(3) 0.046(5) 0.006(3) -0.027(5)
O4 0.059(3) 0.078(4) 0.030(2) 0.006(2) 0.003(2) -0.003(3)
C1 0.047(4) 0.042(3) 0.054(4) -0.006(3) 0.008(3) -0.008(3)
C2 0.040(3) 0.056(4) 0.048(3) -0.005(3) 0.007(3) -0.004(3)
C3 0.051(4) 0.031(3) 0.038(3) -0.003(2) -0.003(3) 0.007(3)
C4 0.044(4) 0.046(4) 0.056(4) -0.014(3) 0.002(3) -0.005(3)
C5 0.038(3) 0.053(4) 0.049(4) -0.014(3) 0.009(3) -0.007(3)
C6 0.038(3) 0.043(3) 0.037(3) 0.001(3) 0.001(2) 0.003(3)
C7 0.048(4) 0.041(3) 0.048(3) -0.009(3) 0.000(3) 0.002(3)
C8 0.043(3) 0.031(3) 0.037(3) 0.001(2) -0.002(2) -0.001(3)
C9 0.038(3) 0.042(3) 0.049(3) -0.001(2) -0.010(3) 0.004(3)
C10 0.039(3) 0.044(3) 0.037(3) -0.006(3) -0.010(2) 0.000(3)
C11 0.031(3) 0.031(3) 0.039(3) -0.001(2) -0.001(2) -0.003(2)
C12 0.039(3) 0.036(3) 0.041(3) 0.005(3) -0.005(3) 0.006(3)
C13 0.044(3) 0.033(3) 0.036(3) -0.004(2) -0.010(3) 0.001(3)
C14 0.027(3) 0.043(3) 0.040(3) -0.001(3) 0.003(2) 0.005(2)
C15 0.050(4) 0.043(3) 0.037(3) -0.007(3) 0.011(3) -0.001(3)
C16 0.043(3) 0.052(4) 0.055(4) -0.001(3) 0.015(3) -0.007(4)
C17 0.078(6) 0.117(8) 0.045(4) 0.025(5) 0.007(4) 0.014(6)
C18 0.119(9) 0.106(8) 0.060(5) 0.000(6) -0.019(6) 0.016(8)

loop_
_atom_type_symbol
_atom_type_description
_atom_type_scat_dispersion_real
_atom_type_scat_dispersion_imag
_atom_type_scat_source
C C 0.0033 0.0000 'International Tables Vol C Tables 4.2.6.8 and 6.1.1.4'
H H 0.0000 0.0000 'International Tables Vol C Tables 4.2.6.8 and 6.1.1.4'
F F 0.0171 0.0000 'International Tables Vol C Tables 4.2.6.8 and 6.1.1.4'
O O 0.0106 0.0000 'International Tables Vol C Tables 4.2.6.8 and 6.1.1.4'
Br Br -0.2901 0.0000 'International Tables Vol C Tables 4.2.6.8 and 6.1.1.4'

loop_
_geom_angle_atom_site_label_1
_geom_angle_atom_site_label_2
_geom_angle_atom_site_label_3
_geom_angle
C8 O1 C7 117.3(5)
C14 O2 H2 109.5
C16 O4 C17 118.1(7)
C6 C1 C2 119.5(6)
C6 C1 H1 120.3
C2 C1 H1 120.3
C3 C2 C1 119.5(6)
C3 C2 H2A 120.3
C1 C2 H2A 120.3
C2 C3 C4 121.8(6)
C2 C3 Br1 118.6(5)
C4 C3 Br1 119.5(5)
C3 C4 C5 118.8(7)
C3 C4 H4 120.6
C5 C4 H4 120.6
C6 C5 C4 120.1(6)
C6 C5 H5 120.0
C4 C5 H5 120.0
C5 C6 C1 120.3(6)
C5 C6 C7 119.6(6)
C1 C6 C7 119.9(6)
O1 C7 C6 108.1(5)
O1 C7 H7A 110.1
C6 C7 H7A 110.1
O1 C7 H7B 110.1
C6 C7 H7B 110.1
H7A C7 H7B 108.4
O1 C8 C9 126.3(6)
O1 C8 C13 116.0(5)
C9 C8 C13 117.7(6)
C10 C9 C8 121.4(6)
C10 C9 H9 119.3
C8 C9 H9 119.3
C9 C10 C11 120.5(6)
C9 C10 H10 119.7
C11 C10 H10 119.7
C12 C11 C10 118.5(6)
C12 C11 C14 119.9(5)
C10 C11 C14 121.6(5)
C13 C12 C11 120.2(6)
C13 C12 H12 119.9
C11 C12 H12 119.9
C12 C13 C8 121.6(6)
C12 C13 H13 119.2
C8 C13 H13 119.2
O2 C14 C16 108.6(5)
O2 C14 C15 103.2(5)
C16 C14 C15 112.9(5)
O2 C14 C11 109.9(5)
C16 C14 C11 111.9(5)
C15 C14 C11 110.0(5)
F1 C15 F2 108.3(6)
F1 C15 F3 107.6(6)
F2 C15 F3 106.4(6)
F1 C15 C14 111.1(5)
F2 C15 C14 110.3(5)
F3 C15 C14 112.8(6)
O3 C16 O4 125.3(7)
O3 C16 C14 120.5(7)
O4 C16 C14 114.2(6)
O4 C17 C18 107.5(9)
O4 C17 H17A 110.2
C18 C17 H17A 110.2
O4 C17 H17B 110.2
C18 C17 H17B 110.2
H17A C17 H17B 108.5
C17 C18 H18A 109.5
C17 C18 H18B 109.5
H18A C18 H18B 109.5
C17 C18 H18C 109.5
H18A C18 H18C 109.5
H18B C18 H18C 109.5

loop_
_geom_bond_atom_site_label_1
_geom_bond_atom_site_label_2
_geom_bond_distance
Br1 C3 1.902(6)
F1 C15 1.322(8)
F2 C15 1.340(8)
F3 C15 1.341(9)
O1 C8 1.366(7)
O1 C7 1.450(8)
O2 C14 1.418(7)
O2 H2 0.8200
O3 C16 1.203(10)
O4 C16 1.320(9)
O4 C17 1.465(9)
C1 C6 1.385(9)
C1 C2 1.406(9)
C1 H1 0.9300
C2 C3 1.355(10)
C2 H2A 0.9300
C3 C4 1.380(10)
C4 C5 1.401(9)
C4 H4 0.9300
C5 C6 1.374(9)
C5 H5 0.9300
C6 C7 1.508(9)
C7 H7A 0.9700
C7 H7B 0.9700
C8 C9 1.378(9)
C8 C13 1.402(9)
C9 C10 1.373(9)
C9 H9 0.9300
C10 C11 1.397(9)
C10 H10 0.9300
C11 C12 1.394(8)
C11 C14 1.553(8)
C12 C13 1.364(9)
C12 H12 0.9300
C13 H13 0.9300
C14 C16 1.509(9)
C14 C15 1.535(9)
C17 C18 1.491(16)
C17 H17A 0.9700
C17 H17B 0.9700
C18 H18A 0.9600
C18 H18B 0.9600
C18 H18C 0.9600

loop_
_geom_torsion_atom_site_label_1
_geom_torsion_atom_site_label_2
_geom_torsion_atom_site_label_3
_geom_torsion_atom_site_label_4
_geom_torsion
C6 C1 C2 C3 2.1(10)
C1 C2 C3 C4 -2.3(10)
C1 C2 C3 Br1 177.9(5)
C2 C3 C4 C5 1.8(10)
Br1 C3 C4 C5 -178.5(5)
C3 C4 C5 C6 -1.0(11)
C4 C5 C6 C1 0.9(10)
C4 C5 C6 C7 176.0(7)
C2 C1 C6 C5 -1.4(10)
C2 C1 C6 C7 -176.5(6)
C8 O1 C7 C6 -170.6(5)
C5 C6 C7 O1 71.6(8)
C1 C6 C7 O1 -113.2(7)
C7 O1 C8 C9 -2.7(10)
C7 O1 C8 C13 176.9(6)
O1 C8 C9 C10 179.3(6)
C13 C8 C9 C10 -0.3(10)
C8 C9 C10 C11 -1.2(10)
C9 C10 C11 C12 1.9(9)
C9 C10 C11 C14 179.6(6)
C10 C11 C12 C13 -1.1(9)
C14 C11 C12 C13 -178.8(6)
C11 C12 C13 C8 -0.4(10)
O1 C8 C13 C12 -178.6(6)
C9 C8 C13 C12 1.1(10)
C12 C11 C14 O2 -16.4(8)
C10 C11 C14 O2 165.9(5)
C12 C11 C14 C16 -137.1(6)
C10 C11 C14 C16 45.2(8)
C12 C11 C14 C15 96.6(7)
C10 C11 C14 C15 -81.1(7)
O2 C14 C15 F1 -67.1(7)
C16 C14 C15 F1 49.9(8)
C11 C14 C15 F1 175.7(5)
O2 C14 C15 F2 53.1(6)
C16 C14 C15 F2 170.1(6)
C11 C14 C15 F2 -64.1(7)
O2 C14 C15 F3 171.9(5)
C16 C14 C15 F3 -71.1(7)
C11 C14 C15 F3 54.7(7)
C17 O4 C16 O3 -1.1(13)
C17 O4 C16 C14 176.9(7)
O2 C14 C16 O3 -24.6(11)
C15 C14 C16 O3 -138.3(9)
C11 C14 C16 O3 96.9(9)
O2 C14 C16 O4 157.3(6)
C15 C14 C16 O4 43.5(8)
C11 C14 C16 O4 -81.3(7)
C16 O4 C17 C18 172.5(8)

loop_
_cod_related_entry_id
_cod_related_entry_database
_cod_related_entry_code
1 ChemSpider 30651714
